data_4504829
loop_
_publ_author_name
'Th\"unemann, Andreas F'
'Kurth, Dirk G.'
'Beinhoff, Matthias'
'Bienert, Ralf'
'Schulz, Burkhard'

_publ_section_title
;
 V-shaped crystalline structures of di-n-alkyl esters of phosphoric acid.
;
_journal_issue 13
_journal_name_full 'Langmuir : the ACS journal of surfaces and colloids'
_journal_page_first 5856
_journal_page_last 5861
_journal_paper_doi 10.1021/la0603572
_journal_volume 22
_journal_year 2006
_chemical_formula_sum 'C20 H43 O4 P'
_chemical_formula_weight 378.51
_chemical_name_common 'phosphoric acid didecyl ester'
_chemical_name_systematic
; 
 ? 
;
_space_group_IT_number 2
_symmetry_cell_setting triclinic
_symmetry_space_group_name_Hall '-P 1'
_symmetry_space_group_name_H-M 'P -1'
_atom_sites_solution_hydrogens geom
_atom_sites_solution_primary direct
_atom_sites_solution_secondary difmap
_audit_creation_method SHELXTL
_cell_angle_alpha 88.29(3)
_cell_angle_beta 88.90(4)
_cell_angle_gamma 78.03(3)
_cell_formula_units_Z 2
_cell_length_a 4.681(8)
_cell_length_b 5.665(10)
_cell_length_c 44.65(8)
_cell_measurement_reflns_used 566
_cell_measurement_temperature 293(2)
_cell_measurement_theta_max 24.99
_cell_measurement_theta_min 1.37
_cell_volume 1158(4)
_computing_cell_refinement 'Bruker SMART'
_computing_data_collection 'Bruker SMART'
_computing_data_reduction 'Bruker SAINT'
_computing_molecular_graphics 'PowderCell, PovRay'
_computing_publication_material 'Bruker SHELXTL'
_computing_structure_refinement 'Bruker SHELXTL'
_computing_structure_solution 'Bruker SHELXTL'
_diffrn_ambient_temperature 293(2)
_diffrn_measured_fraction_theta_full 0.977
_diffrn_measured_fraction_theta_max 0.977
_diffrn_measurement_device_type 'CCD area detector'
_diffrn_measurement_method 'omega scans'
_diffrn_radiation_monochromator graphite
_diffrn_radiation_source 'fine-focus sealed tube'
_diffrn_radiation_type MoK\a
_diffrn_radiation_wavelength 0.71073
_diffrn_reflns_av_R_equivalents 0.2055
_diffrn_reflns_av_sigmaI/netI 0.1538
_diffrn_reflns_limit_h_max 5
_diffrn_reflns_limit_h_min -5
_diffrn_reflns_limit_k_max 6
_diffrn_reflns_limit_k_min -6
_diffrn_reflns_limit_l_max 53
_diffrn_reflns_limit_l_min -42
_diffrn_reflns_number 5946
_diffrn_reflns_theta_full 24.99
_diffrn_reflns_theta_max 24.99
_diffrn_reflns_theta_min 1.37
_exptl_absorpt_coefficient_mu 0.138
_exptl_absorpt_correction_T_max none
_exptl_absorpt_correction_T_min none
_exptl_absorpt_correction_type multi-scan
_exptl_crystal_colour colourless
_exptl_crystal_density_diffrn 1.086
_exptl_crystal_density_method 'not measured'
_exptl_crystal_description plate
_exptl_crystal_F_000 420
_exptl_crystal_size_max 0.40
_exptl_crystal_size_mid 0.10
_exptl_crystal_size_min 0.02
_refine_diff_density_max 0.565
_refine_diff_density_min -0.785
_refine_diff_density_rms 0.101
_refine_ls_extinction_coef 0.013(5)
_refine_ls_extinction_expression Fc^*^=kFc[1+0.001xFc^2^\l^3^/sin(2\q)]^-1/4^
_refine_ls_extinction_method SHELXL
_refine_ls_goodness_of_fit_ref 1.118
_refine_ls_hydrogen_treatment constr
_refine_ls_matrix_type full
_refine_ls_number_parameters 227
_refine_ls_number_reflns 4010
_refine_ls_number_restraints 0
_refine_ls_restrained_S_all 1.118
_refine_ls_R_factor_all 0.2312
_refine_ls_R_factor_gt 0.1894
_refine_ls_shift/su_max 0.000
_refine_ls_shift/su_mean 0.000
_refine_ls_structure_factor_coef Fsqd
_refine_ls_weighting_details 'calc w=1/[\s^2^(Fo^2^)+(0.0824P)^2^+11.0043P] where P=(Fo^2^+2Fc^2^)/3'
_refine_ls_weighting_scheme calc
_refine_ls_wR_factor_gt 0.4017
_refine_ls_wR_factor_ref 0.4197
_reflns_number_gt 2629
_reflns_number_total 4010
_reflns_threshold_expression >2sigma(I)
_cod_data_source_file la0603572si20060317_055032.cif
_cod_data_source_block dhp10t
_cod_depositor_comments
;
The following automatic conversions were performed:

'_symmetry_cell_setting' value 'Triclinic' changed to 'triclinic'
according to /home/saulius/struct/CIF-dictionaries/cif_core.dic
dictionary named 'cif_core.dic' version 2.4.1 from 2010-06-29.

Automatic conversion script
Id: cif_fix_values 1715 2011-07-08 13:25:40Z adriana 
;
_cod_original_cell_volume 1157(4)
_cod_original_sg_symbol_H-M P-1
_cod_database_code 4504829

loop_
_symmetry_equiv_pos_as_xyz
'x, y, z'
'-x, -y, -z'

loop_
_atom_site_label
_atom_site_type_symbol
_atom_site_fract_x
_atom_site_fract_y
_atom_site_fract_z
_atom_site_U_iso_or_equiv
_atom_site_adp_type
_atom_site_occupancy
_atom_site_symmetry_multiplicity
_atom_site_calc_flag
_atom_site_refinement_flags
P1 P 0.1382(5) 0.5187(5) 0.75119(6) 0.0436(8) Uani 1 1 d .
O1 O 0.0041(14) 0.6883(13) 0.77750(15) 0.0504(17) Uani 1 1 d .
O2 O 0.2260(12) 0.6801(11) 0.72483(15) 0.0473(18) Uani 1 1 d .
O3 O -0.0865(12) 0.3817(12) 0.74271(15) 0.0494(18) Uani 1 1 d .
O4 O 0.4264(13) 0.3588(12) 0.76116(16) 0.059(2) Uani 1 1 d .
H4A H 0.5620 0.3996 0.7519 0.089 Uiso 1 1 calc R
C1 C 0.171(2) 0.8292(19) 0.7932(3) 0.057(3) Uani 1 1 d .
H1A H 0.2720 0.9173 0.7790 0.069 Uiso 1 1 calc R
H1B H 0.3163 0.7244 0.8054 0.069 Uiso 1 1 calc R
C2 C -0.032(2) 1.0029(19) 0.8126(2) 0.056(3) Uani 1 1 d .
H2A H -0.1473 0.9129 0.8250 0.068 Uiso 1 1 calc R
H2B H -0.1662 1.1136 0.7998 0.068 Uiso 1 1 calc R
C3 C 0.119(2) 1.1491(19) 0.8329(2) 0.057(3) Uani 1 1 d .
H3A H 0.2476 1.0386 0.8461 0.069 Uiso 1 1 calc R
H3B H 0.2388 1.2348 0.8205 0.069 Uiso 1 1 calc R
C4 C -0.088(2) 1.331(2) 0.8518(3) 0.063(3) Uani 1 1 d .
H4B H -0.2093 1.4455 0.8384 0.076 Uiso 1 1 calc R
H4C H -0.2155 1.2454 0.8631 0.076 Uiso 1 1 calc R
C5 C 0.052(2) 1.471(2) 0.8735(3) 0.060(3) Uani 1 1 d .
H5A H 0.1776 1.5589 0.8623 0.072 Uiso 1 1 calc R
H5B H 0.1743 1.3573 0.8870 0.072 Uiso 1 1 calc R
C6 C -0.163(2) 1.648(2) 0.8921(3) 0.068(3) Uani 1 1 d .
H6A H -0.2930 1.5609 0.9027 0.081 Uiso 1 1 calc R
H6B H -0.2813 1.7648 0.8786 0.081 Uiso 1 1 calc R
C7 C -0.026(2) 1.785(2) 0.9147(3) 0.068(3) Uani 1 1 d .
H7A H 0.1074 1.8691 0.9041 0.082 Uiso 1 1 calc R
H7B H 0.0880 1.6685 0.9285 0.082 Uiso 1 1 calc R
C8 C -0.243(2) 1.967(2) 0.9328(3) 0.071(4) Uani 1 1 d .
H8A H -0.3610 2.0805 0.9190 0.085 Uiso 1 1 calc R
H8B H -0.3721 1.8821 0.9439 0.085 Uiso 1 1 calc R
C9 C -0.102(3) 2.106(3) 0.9544(3) 0.086(4) Uani 1 1 d .
H9A H 0.0268 2.1912 0.9432 0.103 Uiso 1 1 calc R
H9B H 0.0181 1.9918 0.9680 0.103 Uiso 1 1 calc R
C10 C -0.314(3) 2.287(3) 0.9727(4) 0.107(5) Uani 1 1 d .
H10A H -0.2069 2.3653 0.9861 0.160 Uiso 1 1 calc R
H10B H -0.4409 2.2045 0.9842 0.160 Uiso 1 1 calc R
H10C H -0.4283 2.4053 0.9596 0.160 Uiso 1 1 calc R
C11 C 0.002(2) 0.8434(17) 0.7091(2) 0.048(2) Uani 1 1 d .
H11A H -0.1189 0.9508 0.7230 0.058 Uiso 1 1 calc R
H11B H -0.1216 0.7547 0.6988 0.058 Uiso 1 1 calc R
C12 C 0.147(2) 0.986(2) 0.6868(2) 0.058(3) Uani 1 1 d .
H12A H 0.2659 0.8766 0.6731 0.069 Uiso 1 1 calc R
H12B H 0.2743 1.0693 0.6973 0.069 Uiso 1 1 calc R
C13 C -0.073(2) 1.1698(18) 0.6691(2) 0.048(2) Uani 1 1 d .
H13A H -0.1967 1.0859 0.6582 0.058 Uiso 1 1 calc R
H13B H -0.1961 1.2759 0.6830 0.058 Uiso 1 1 calc R
C14 C 0.070(2) 1.321(2) 0.6472(2) 0.056(3) Uani 1 1 d .
H14A H 0.1918 1.4069 0.6582 0.067 Uiso 1 1 calc R
H14B H 0.1954 1.2148 0.6335 0.067 Uiso 1 1 calc R
C15 C -0.150(2) 1.499(2) 0.6296(2) 0.054(3) Uani 1 1 d .
H15A H -0.2742 1.6061 0.6433 0.064 Uiso 1 1 calc R
H15B H -0.2730 1.4131 0.6188 0.064 Uiso 1 1 calc R
C16 C -0.003(2) 1.650(2) 0.6071(3) 0.059(3) Uani 1 1 d .
H16A H 0.1177 1.7372 0.6181 0.071 Uiso 1 1 calc R
H16B H 0.1234 1.5424 0.5937 0.071 Uiso 1 1 calc R
C17 C -0.219(2) 1.828(2) 0.5888(3) 0.067(3) Uani 1 1 d .
H17A H -0.3418 1.7417 0.5781 0.081 Uiso 1 1 calc R
H17B H -0.3438 1.9377 0.6022 0.081 Uiso 1 1 calc R
C18 C -0.077(3) 1.971(3) 0.5669(3) 0.079(4) Uani 1 1 d .
H18A H 0.0524 1.8606 0.5540 0.095 Uiso 1 1 calc R
H18B H 0.0433 2.0593 0.5778 0.095 Uiso 1 1 calc R
C19 C -0.283(3) 2.149(3) 0.5474(3) 0.104(5) Uani 1 1 d .
H19A H -0.3948 2.0598 0.5357 0.125 Uiso 1 1 calc R
H19B H -0.4192 2.2536 0.5603 0.125 Uiso 1 1 calc R
C20 C -0.146(3) 2.304(3) 0.5265(3) 0.106(6) Uani 1 1 d .
H20A H -0.2951 2.4110 0.5154 0.160 Uiso 1 1 calc R
H20B H -0.0163 2.2041 0.5128 0.160 Uiso 1 1 calc R
H20C H -0.0373 2.3969 0.5377 0.160 Uiso 1 1 calc R

loop_
_atom_site_aniso_label
_atom_site_aniso_U_11
_atom_site_aniso_U_22
_atom_site_aniso_U_33
_atom_site_aniso_U_23
_atom_site_aniso_U_13
_atom_site_aniso_U_12
P1 0.0293(12) 0.0438(14) 0.0563(16) 0.0065(11) -0.0002(10) -0.0058(10)
O1 0.041(4) 0.065(4) 0.049(4) -0.009(3) 0.010(3) -0.018(3)
O2 0.027(3) 0.045(4) 0.065(4) 0.024(3) -0.006(3) 0.002(3)
O3 0.023(3) 0.065(4) 0.064(5) -0.003(4) 0.010(3) -0.019(3)
O4 0.026(3) 0.054(4) 0.087(5) 0.047(4) -0.008(3) 0.011(3)
C1 0.055(6) 0.048(6) 0.074(7) -0.008(5) -0.009(5) -0.018(5)
C2 0.053(6) 0.053(6) 0.059(7) -0.006(5) -0.004(5) -0.002(5)
C3 0.055(6) 0.059(6) 0.058(7) -0.004(5) -0.005(5) -0.008(5)
C4 0.045(6) 0.077(8) 0.061(7) -0.013(6) -0.004(5) 0.002(5)
C5 0.048(6) 0.066(7) 0.065(7) -0.010(6) -0.004(5) -0.007(5)
C6 0.048(6) 0.088(9) 0.062(7) -0.018(6) -0.001(5) 0.001(6)
C7 0.056(7) 0.087(9) 0.063(7) -0.017(6) 0.000(6) -0.017(6)
C8 0.040(6) 0.099(9) 0.077(8) -0.031(7) 0.013(6) -0.017(6)
C9 0.075(9) 0.085(9) 0.097(10) -0.023(8) -0.011(8) -0.011(7)
C10 0.086(10) 0.119(13) 0.111(13) -0.054(11) 0.005(9) -0.007(9)
C11 0.041(5) 0.044(5) 0.065(6) 0.011(5) -0.004(5) -0.022(4)
C12 0.046(6) 0.067(7) 0.062(7) 0.004(6) -0.001(5) -0.017(5)
C13 0.039(5) 0.053(6) 0.054(6) 0.013(5) -0.004(4) -0.012(4)
C14 0.041(5) 0.065(7) 0.061(7) 0.009(5) 0.004(5) -0.011(5)
C15 0.041(5) 0.065(7) 0.054(6) 0.009(5) 0.002(5) -0.010(5)
C16 0.040(5) 0.065(7) 0.070(7) 0.017(6) 0.002(5) -0.009(5)
C17 0.049(6) 0.085(8) 0.069(8) 0.023(7) -0.004(5) -0.021(6)
C18 0.057(7) 0.105(10) 0.068(8) 0.038(8) -0.005(6) -0.005(7)
C19 0.071(9) 0.140(14) 0.094(11) 0.039(10) 0.006(8) -0.012(9)
C20 0.098(11) 0.128(13) 0.093(11) 0.051(10) 0.003(9) -0.029(10)

loop_
_atom_type_symbol
_atom_type_description
_atom_type_scat_dispersion_real
_atom_type_scat_dispersion_imag
_atom_type_scat_source
C C 0.0033 0.0016 'International Tables Vol C Tables 4.2.6.8 and 6.1.1.4'
H H 0.0000 0.0000 'International Tables Vol C Tables 4.2.6.8 and 6.1.1.4'
O O 0.0106 0.0060 'International Tables Vol C Tables 4.2.6.8 and 6.1.1.4'
P P 0.1023 0.0942 'International Tables Vol C Tables 4.2.6.8 and 6.1.1.4'

loop_
_geom_angle_atom_site_label_1
_geom_angle_atom_site_label_2
_geom_angle_atom_site_label_3
_geom_angle
O3 P1 O4 113.9(4)
O3 P1 O2 113.3(4)
O4 P1 O2 104.6(4)
O3 P1 O1 107.2(4)
O4 P1 O1 109.4(4)
O2 P1 O1 108.3(4)
C1 O1 P1 122.3(6)
C11 O2 P1 119.1(5)
O1 C1 C2 108.7(8)
C1 C2 C3 114.5(9)
C4 C3 C2 114.5(9)
C5 C4 C3 116.5(9)
C4 C5 C6 114.6(9)
C5 C6 C7 115.2(10)
C6 C7 C8 114.9(10)
C9 C8 C7 114.1(10)
C8 C9 C10 114.9(12)
O2 C11 C12 107.8(8)
C11 C12 C13 112.3(8)
C14 C13 C12 112.9(8)
C15 C14 C13 112.2(8)
C14 C15 C16 111.9(8)
C17 C16 C15 113.1(8)
C18 C17 C16 113.0(9)
C17 C18 C19 115.3(11)
C20 C19 C18 116.2(12)

loop_
_geom_bond_atom_site_label_1
_geom_bond_atom_site_label_2
_geom_bond_distance
P1 O3 1.491(7)
P1 O4 1.527(6)
P1 O2 1.570(7)
P1 O1 1.577(7)
O1 C1 1.433(11)
O2 C11 1.428(11)
C1 C2 1.503(14)
C2 C3 1.521(14)
C3 C4 1.522(14)
C4 C5 1.510(15)
C5 C6 1.521(15)
C6 C7 1.517(15)
C7 C8 1.526(15)
C8 C9 1.507(17)
C9 C10 1.519(18)
C11 C12 1.501(13)
C12 C13 1.516(13)
C13 C14 1.516(13)
C14 C15 1.502(14)
C15 C16 1.543(13)
C16 C17 1.505(14)
C17 C18 1.488(15)
C18 C19 1.510(17)
C19 C20 1.488(18)

loop_
_cod_related_entry_id
_cod_related_entry_database
_cod_related_entry_code
1 ChemSpider 74236
